data_7001478
loop_
_publ_author_name
'Fedushkin, Igor L.'
'Skatova, Alexandra A.'
'Lukoyanov, Anton N.'
'Khvoinova, Nalalie M.'
'Piskunov, Alexander V.'
'Nikipelov, Alexander S.'
'Fukin, Georgy K.'
'Lysenko, Konstantin A.'
'Irran, Elisabeth'
'Schumann, Herbert'

_publ_section_title
;
 1,2-Bis(imino)acenaphthene complexes of molybdenum and nickel
;
_journal_issue 24
_journal_name_full 'Dalton Transactions'
_journal_page_first 4689
_journal_page_last 4694
_journal_paper_doi 10.1039/b902709b
_journal_year 2009
_chemical_absolute_configuration ad
_chemical_formula_sum 'C22 H24 Mo N2 O4 Si2'
_chemical_formula_weight 532.55
_chemical_name_systematic
;
?
;
_space_group_IT_number 19
_symmetry_cell_setting orthorhombic
_symmetry_space_group_name_Hall 'P 2ac 2ab'
_symmetry_space_group_name_H-M 'P 21 21 21'
_atom_sites_solution_hydrogens geom
_atom_sites_solution_primary direct
_atom_sites_solution_secondary difmap
_audit_creation_method
;
CrysAlis RED, Oxford Diffraction Ltd.,
Version 1.171.32.5 (release 08-05-2007 CrysAlis171 .NET)
(compiled May 8 2007,13:10:02)
;
_cell_angle_alpha 90.00
_cell_angle_beta 90.00
_cell_angle_gamma 90.00
_cell_formula_units_Z 4
_cell_length_a 6.8006(2)
_cell_length_b 16.5995(3)
_cell_length_c 20.8751(5)
_cell_measurement_reflns_used 8722
_cell_measurement_temperature 150(2)
_cell_measurement_theta_max 32.3813
_cell_measurement_theta_min 3.1298
_cell_volume 2356.52(10)
_computing_cell_refinement
;
CrysAlis RED, Oxford Diffraction Ltd.,
Version 1.171.32.5 (release 08-05-2007 CrysAlis171 .NET)
(compiled May 8 2007,13:10:02)
;
_computing_data_collection
;
CrysAlis CCD, Oxford Diffraction Ltd.,
Version 1.171.32.5 (release 08-05-2007 CrysAlis171 .NET)
(compiled May 8 2007,13:10:02)
;
_computing_data_reduction
;
CrysAlis RED, Oxford Diffraction Ltd.,
Version 1.171.32.5 (release 08-05-2007 CrysAlis171 .NET)
(compiled May 8 2007,13:10:02)
;
_computing_publication_material 'SHELXL-97 (Sheldrick, 1997)'
_computing_structure_refinement 'SHELXL-97 (Sheldrick, 1997)'
_computing_structure_solution 'SHELXS-97 (Sheldrick, 1990)'
_diffrn_ambient_temperature 150(2)
_diffrn_measured_fraction_theta_full 0.997
_diffrn_measured_fraction_theta_max 0.997
_diffrn_measurement_device_type 'Oxford Diffraction Xcalibur S Sapphire'
_diffrn_measurement_method \w
_diffrn_radiation_monochromator graphite
_diffrn_radiation_source 'Enhance (Mo) X-ray Source'
_diffrn_radiation_type MoK\a
_diffrn_radiation_wavelength 0.71073
_diffrn_reflns_av_R_equivalents 0.0601
_diffrn_reflns_av_sigmaI/netI 0.0527
_diffrn_reflns_limit_h_max 8
_diffrn_reflns_limit_h_min -8
_diffrn_reflns_limit_k_max 19
_diffrn_reflns_limit_k_min -19
_diffrn_reflns_limit_l_max 24
_diffrn_reflns_limit_l_min -22
_diffrn_reflns_number 22311
_diffrn_reflns_theta_full 24.99
_diffrn_reflns_theta_max 24.99
_diffrn_reflns_theta_min 3.14
_exptl_absorpt_coefficient_mu 0.689
_exptl_absorpt_correction_T_max 0.9598
_exptl_absorpt_correction_T_min 0.8149
_exptl_absorpt_correction_type multi-scan
_exptl_absorpt_process_details
;
CrysAlis RED, Oxford Diffraction Ltd.,
Version 1.171.32.5 (release 08-05-2007 CrysAlis171 .NET)
(compiled May 8 2007,13:10:02)
Empirical absorption correction using spherical harmonics,
implemented in SCALE3 ABSPACK scaling algorithm.
;
_exptl_crystal_colour black
_exptl_crystal_density_diffrn 1.501
_exptl_crystal_density_method 'not measured'
_exptl_crystal_description rod
_exptl_crystal_F_000 1088
_exptl_crystal_size_max 0.31
_exptl_crystal_size_mid 0.07
_exptl_crystal_size_min 0.06
_refine_diff_density_max 0.255
_refine_diff_density_min -0.244
_refine_diff_density_rms 0.056
_refine_ls_abs_structure_details 'Flack H D (1983), Acta Cryst. A39, 876-881'
_refine_ls_abs_structure_Flack 0.04(3)
_refine_ls_extinction_method none
_refine_ls_goodness_of_fit_ref 0.969
_refine_ls_hydrogen_treatment constr
_refine_ls_matrix_type full
_refine_ls_number_parameters 286
_refine_ls_number_reflns 4140
_refine_ls_number_restraints 0
_refine_ls_restrained_S_all 0.969
_refine_ls_R_factor_all 0.0394
_refine_ls_R_factor_gt 0.0305
_refine_ls_shift/su_max 0.001
_refine_ls_shift/su_mean 0.000
_refine_ls_structure_factor_coef Fsqd
_refine_ls_weighting_details 'calc w=1/[\s^2^(Fo^2^)+(0.0202P)^2^+0.0000P] where P=(Fo^2^+2Fc^2^)/3'
_refine_ls_weighting_scheme calc
_refine_ls_wR_factor_gt 0.0469
_refine_ls_wR_factor_ref 0.0487
_reflns_number_gt 3686
_reflns_number_total 4140
_reflns_threshold_expression >2sigma(I)
_cod_data_source_file b902709b.txt
_cod_data_source_block fed50
_cod_original_sg_symbol_H-M P212121
_cod_database_code 7001478

loop_
_symmetry_equiv_pos_as_xyz
'x, y, z'
'-x+1/2, -y, z+1/2'
'-x, y+1/2, -z+1/2'
'x+1/2, -y+1/2, -z'

loop_
_atom_site_label
_atom_site_type_symbol
_atom_site_fract_x
_atom_site_fract_y
_atom_site_fract_z
_atom_site_U_iso_or_equiv
_atom_site_adp_type
_atom_site_occupancy
_atom_site_symmetry_multiplicity
_atom_site_calc_flag
_atom_site_refinement_flags
_atom_site_disorder_assembly
_atom_site_disorder_group
Mo1 Mo -0.05647(4) 0.053407(16) 0.346352(14) 0.01999(7) Uani 1 1 d . . .
Si1 Si 0.13908(15) -0.11422(6) 0.26051(5) 0.0227(2) Uani 1 1 d . . .
Si2 Si 0.13808(14) 0.09836(5) 0.50300(5) 0.0214(2) Uani 1 1 d . . .
N1 N 0.0790(4) -0.07188(12) 0.33699(12) 0.0178(6) Uani 1 1 d . . .
N2 N 0.0733(4) 0.02453(13) 0.44424(12) 0.0196(6) Uani 1 1 d . . .
O1 O -0.4705(4) -0.02452(15) 0.37877(13) 0.0469(7) Uani 1 1 d . . .
O2 O 0.3126(4) 0.15278(15) 0.29317(14) 0.0478(8) Uani 1 1 d . . .
O3 O -0.2446(4) 0.07366(16) 0.21127(12) 0.0461(8) Uani 1 1 d . . .
O4 O -0.2679(4) 0.21576(15) 0.37746(13) 0.0469(8) Uani 1 1 d . . .
C1 C 0.0897(4) -0.10558(17) 0.39278(14) 0.0152(7) Uani 1 1 d . . .
C2 C 0.0895(4) -0.05286(19) 0.45195(13) 0.0169(7) Uani 1 1 d . . .
C3 C 0.1113(4) -0.10663(18) 0.50763(15) 0.0171(7) Uani 1 1 d . . .
C4 C 0.1198(4) -0.18586(18) 0.48280(15) 0.0169(8) Uani 1 1 d . . .
C5 C 0.1102(4) -0.18963(18) 0.41538(15) 0.0184(8) Uani 1 1 d . . .
C6 C 0.1002(5) -0.26419(17) 0.38651(16) 0.0220(8) Uani 1 1 d . . .
H6 H 0.0864 -0.2686 0.3414 0.026 Uiso 1 1 calc R . .
C7 C 0.1109(5) -0.33426(19) 0.42525(17) 0.0267(9) Uani 1 1 d . . .
H7 H 0.1090 -0.3857 0.4053 0.032 Uiso 1 1 calc R . .
C8 C 0.1239(5) -0.32994(19) 0.49063(17) 0.0238(9) Uani 1 1 d . . .
H8 H 0.1320 -0.3782 0.5149 0.029 Uiso 1 1 calc R . .
C9 C 0.1255(5) -0.25468(19) 0.52263(16) 0.0205(8) Uani 1 1 d . . .
C10 C 0.1245(5) -0.24096(19) 0.58874(16) 0.0244(9) Uani 1 1 d . . .
H10 H 0.1320 -0.2855 0.6172 0.029 Uiso 1 1 calc R . .
C11 C 0.1130(5) -0.16422(18) 0.61324(16) 0.0248(9) Uani 1 1 d . . .
H11 H 0.1097 -0.1569 0.6584 0.030 Uiso 1 1 calc R . .
C12 C 0.1060(5) -0.09604(18) 0.57300(14) 0.0223(8) Uani 1 1 d . . .
H12 H 0.0977 -0.0435 0.5908 0.027 Uiso 1 1 calc R . .
C13 C -0.0883(6) -0.1589(2) 0.22729(18) 0.0397(10) Uani 1 1 d . . .
H13A H -0.1383 -0.2000 0.2568 0.060 Uiso 1 1 calc R . .
H13B H -0.0595 -0.1838 0.1857 0.060 Uiso 1 1 calc R . .
H13C H -0.1875 -0.1167 0.2217 0.060 Uiso 1 1 calc R . .
C14 C 0.2338(6) -0.03197(19) 0.20888(17) 0.0352(10) Uani 1 1 d . . .
H14A H 0.1271 0.0058 0.1993 0.053 Uiso 1 1 calc R . .
H14B H 0.2845 -0.0548 0.1689 0.053 Uiso 1 1 calc R . .
H14C H 0.3397 -0.0035 0.2312 0.053 Uiso 1 1 calc R . .
C15 C 0.3496(5) -0.1849(2) 0.26637(18) 0.0351(10) Uani 1 1 d . . .
H15A H 0.3068 -0.2347 0.2874 0.053 Uiso 1 1 calc R . .
H15B H 0.4551 -0.1600 0.2915 0.053 Uiso 1 1 calc R . .
H15C H 0.3982 -0.1974 0.2233 0.053 Uiso 1 1 calc R . .
C16 C -0.0645(6) 0.10865(18) 0.56156(15) 0.0301(8) Uani 1 1 d . . .
H16A H -0.0864 0.0569 0.5830 0.045 Uiso 1 1 calc R . .
H16B H -0.1848 0.1250 0.5392 0.045 Uiso 1 1 calc R . .
H16C H -0.0297 0.1495 0.5935 0.045 Uiso 1 1 calc R . .
C17 C 0.1803(6) 0.19780(18) 0.46428(18) 0.0328(10) Uani 1 1 d . . .
H17A H 0.0599 0.2152 0.4425 0.049 Uiso 1 1 calc R . .
H17B H 0.2870 0.1931 0.4330 0.049 Uiso 1 1 calc R . .
H17C H 0.2162 0.2375 0.4970 0.049 Uiso 1 1 calc R . .
C18 C 0.3815(5) 0.0695(2) 0.53600(17) 0.0301(9) Uani 1 1 d . . .
H18A H 0.3736 0.0153 0.5544 0.045 Uiso 1 1 calc R . .
H18B H 0.4199 0.1079 0.5694 0.045 Uiso 1 1 calc R . .
H18C H 0.4797 0.0700 0.5016 0.045 Uiso 1 1 calc R . .
C19 C -0.3151(6) 0.0016(2) 0.36905(16) 0.0268(9) Uani 1 1 d . . .
C20 C 0.1869(6) 0.1155(2) 0.31397(17) 0.0304(9) Uani 1 1 d . . .
C21 C -0.1706(5) 0.0658(2) 0.26109(17) 0.0288(9) Uani 1 1 d . . .
C22 C -0.1853(6) 0.1557(2) 0.36575(16) 0.0294(9) Uani 1 1 d . . .

loop_
_atom_site_aniso_label
_atom_site_aniso_U_11
_atom_site_aniso_U_22
_atom_site_aniso_U_33
_atom_site_aniso_U_23
_atom_site_aniso_U_13
_atom_site_aniso_U_12
Mo1 0.02321(15) 0.01929(12) 0.01748(13) 0.00274(14) -0.00048(15) 0.00097(15)
Si1 0.0261(6) 0.0258(5) 0.0161(5) -0.0015(4) 0.0006(4) 0.0005(5)
Si2 0.0247(6) 0.0186(5) 0.0211(5) -0.0010(4) -0.0019(4) -0.0027(4)
N1 0.0173(15) 0.0208(13) 0.0152(15) 0.0005(11) 0.0002(13) -0.0033(12)
N2 0.0182(16) 0.0195(13) 0.0211(15) 0.0012(11) 0.0009(14) -0.0006(14)
O1 0.0297(17) 0.0559(18) 0.0550(19) 0.0104(13) 0.0037(14) -0.0081(14)
O2 0.050(2) 0.0413(17) 0.052(2) 0.0038(15) 0.0196(16) -0.0191(15)
O3 0.0526(19) 0.0615(19) 0.0242(16) 0.0077(14) -0.0098(14) 0.0124(15)
O4 0.059(2) 0.0365(16) 0.0452(19) -0.0057(14) -0.0045(15) 0.0218(15)
C1 0.0088(19) 0.0201(15) 0.0168(17) -0.0006(14) 0.0028(14) -0.0021(15)
C2 0.0128(18) 0.0197(15) 0.0182(16) 0.0011(16) -0.0009(13) -0.0021(18)
C3 0.012(2) 0.0225(16) 0.0163(18) 0.0010(15) 0.0006(13) 0.0005(14)
C4 0.011(2) 0.0219(17) 0.0182(19) -0.0002(14) 0.0006(14) -0.0006(15)
C5 0.012(2) 0.0206(16) 0.0227(19) -0.0015(14) 0.0003(14) 0.0006(15)
C6 0.018(2) 0.0237(17) 0.0238(19) -0.0014(15) 0.0024(16) -0.0016(16)
C7 0.023(2) 0.0215(17) 0.036(2) -0.0001(16) 0.0043(17) -0.0025(16)
C8 0.018(2) 0.0200(17) 0.034(2) 0.0093(16) 0.0048(16) 0.0003(15)
C9 0.0154(19) 0.0202(16) 0.026(2) 0.0047(15) 0.0030(15) -0.0014(15)
C10 0.022(2) 0.0275(19) 0.024(2) 0.0103(16) -0.0018(16) -0.0003(16)
C11 0.024(2) 0.0335(19) 0.0166(19) 0.0032(16) -0.0005(16) 0.0021(17)
C12 0.023(2) 0.0218(16) 0.022(2) 0.0006(15) -0.0008(15) 0.0014(15)
C13 0.038(3) 0.045(2) 0.037(2) -0.0132(19) -0.005(2) -0.002(2)
C14 0.047(3) 0.038(2) 0.021(2) 0.0011(17) 0.0103(18) 0.0069(19)
C15 0.035(2) 0.039(2) 0.031(2) -0.0033(19) 0.0097(19) 0.0072(19)
C16 0.029(2) 0.0271(17) 0.034(2) -0.0019(16) -0.005(2) 0.007(2)
C17 0.041(3) 0.0243(19) 0.033(2) -0.0038(17) -0.0045(19) -0.0123(18)
C18 0.025(2) 0.035(2) 0.030(2) -0.0059(17) 0.0011(15) -0.0055(18)
C19 0.031(2) 0.0262(19) 0.023(2) 0.0008(16) -0.0040(17) 0.0078(19)
C20 0.043(3) 0.0238(19) 0.025(2) -0.0019(17) 0.0014(18) 0.007(2)
C21 0.031(2) 0.030(2) 0.025(2) 0.0055(18) 0.0018(17) 0.0063(18)
C22 0.037(2) 0.034(2) 0.017(2) 0.0056(16) -0.0030(17) 0.001(2)

loop_
_atom_type_symbol
_atom_type_description
_atom_type_scat_dispersion_real
_atom_type_scat_dispersion_imag
_atom_type_scat_source
C C 0.0033 0.0016 'International Tables Vol C Tables 4.2.6.8 and 6.1.1.4'
H H 0.0000 0.0000 'International Tables Vol C Tables 4.2.6.8 and 6.1.1.4'
O O 0.0106 0.0060 'International Tables Vol C Tables 4.2.6.8 and 6.1.1.4'
Mo Mo -1.6832 0.6857 'International Tables Vol C Tables 4.2.6.8 and 6.1.1.4'
N N 0.0061 0.0033 'International Tables Vol C Tables 4.2.6.8 and 6.1.1.4'
Si Si 0.0817 0.0704 'International Tables Vol C Tables 4.2.6.8 and 6.1.1.4'

loop_
_geom_angle_atom_site_label_1
_geom_angle_atom_site_label_2
_geom_angle_atom_site_label_3
_geom_angle
_geom_angle_site_symmetry_1
_geom_angle_site_symmetry_3
_geom_angle_publ_flag
C22 Mo1 C21 85.35(14) . . ?
C22 Mo1 C19 86.03(15) . . ?
C21 Mo1 C19 84.97(14) . . ?
C22 Mo1 C20 89.62(14) . . ?
C21 Mo1 C20 88.15(14) . . ?
C19 Mo1 C20 172.13(14) . . ?
C22 Mo1 N2 99.83(12) . . ?
C21 Mo1 N2 173.90(12) . . ?
C19 Mo1 N2 92.14(12) . . ?
C20 Mo1 N2 95.07(12) . . ?
C22 Mo1 N1 172.18(12) . . ?
C21 Mo1 N1 100.29(12) . . ?
C19 Mo1 N1 89.05(11) . . ?
C20 Mo1 N1 95.93(11) . . ?
N2 Mo1 N1 74.25(8) . . ?
N1 Si1 C13 107.51(15) . . ?
N1 Si1 C14 107.95(13) . . ?
C13 Si1 C14 111.57(17) . . ?
N1 Si1 C15 111.44(15) . . ?
C13 Si1 C15 114.59(17) . . ?
C14 Si1 C15 103.64(17) . . ?
N2 Si2 C16 109.44(15) . . ?
N2 Si2 C18 107.30(14) . . ?
C16 Si2 C18 116.29(16) . . ?
N2 Si2 C17 110.36(14) . . ?
C16 Si2 C17 108.67(16) . . ?
C18 Si2 C17 104.63(16) . . ?
C1 N1 Si1 128.29(19) . . ?
C1 N1 Mo1 109.84(19) . . ?
Si1 N1 Mo1 121.72(12) . . ?
C2 N2 Si2 124.8(2) . . ?
C2 N2 Mo1 110.63(19) . . ?
Si2 N2 Mo1 124.51(12) . . ?
N1 C1 C5 134.4(3) . . ?
N1 C1 C2 119.0(2) . . ?
C5 C1 C2 106.6(2) . . ?
N2 C2 C3 134.9(3) . . ?
N2 C2 C1 118.1(3) . . ?
C3 C2 C1 107.1(2) . . ?
C12 C3 C4 118.9(3) . . ?
C12 C3 C2 134.6(3) . . ?
C4 C3 C2 106.2(3) . . ?
C5 C4 C9 123.5(3) . . ?
C5 C4 C3 113.9(3) . . ?
C9 C4 C3 122.5(3) . . ?
C6 C5 C4 118.6(3) . . ?
C6 C5 C1 134.6(3) . . ?
C4 C5 C1 106.3(3) . . ?
C5 C6 C7 119.0(3) . . ?
C8 C7 C6 121.9(3) . . ?
C7 C8 C9 121.1(3) . . ?
C10 C9 C4 116.7(3) . . ?
C10 C9 C8 127.5(3) . . ?
C4 C9 C8 115.8(3) . . ?
C11 C10 C9 121.2(3) . . ?
C10 C11 C12 121.6(3) . . ?
C3 C12 C11 119.2(3) . . ?
O1 C19 Mo1 174.9(3) . . ?
O2 C20 Mo1 175.1(3) . . ?
O3 C21 Mo1 177.7(3) . . ?
O4 C22 Mo1 177.9(3) . . ?

loop_
_geom_bond_atom_site_label_1
_geom_bond_atom_site_label_2
_geom_bond_distance
_geom_bond_site_symmetry_2
_geom_bond_publ_flag
Mo1 C22 1.953(4) . ?
Mo1 C21 1.953(4) . ?
Mo1 C19 2.014(4) . ?
Mo1 C20 2.064(4) . ?
Mo1 N2 2.277(3) . ?
Mo1 N1 2.283(2) . ?
Si1 N1 1.792(3) . ?
Si1 C13 1.850(4) . ?
Si1 C14 1.855(3) . ?
Si1 C15 1.855(3) . ?
Si2 N2 1.789(3) . ?
Si2 C16 1.850(4) . ?
Si2 C18 1.856(3) . ?
Si2 C17 1.860(3) . ?
N1 C1 1.294(4) . ?
N2 C2 1.299(4) . ?
O1 C19 1.161(4) . ?
O2 C20 1.141(4) . ?
O3 C21 1.163(4) . ?
O4 C22 1.171(4) . ?
C1 C5 1.479(4) . ?
C1 C2 1.514(4) . ?
C2 C3 1.473(4) . ?
C3 C12 1.376(4) . ?
C3 C4 1.415(4) . ?
C4 C5 1.410(4) . ?
C4 C9 1.413(4) . ?
C5 C6 1.378(4) . ?
C6 C7 1.418(4) . ?
C7 C8 1.370(4) . ?
C8 C9 1.417(4) . ?
C9 C10 1.399(5) . ?
C10 C11 1.375(4) . ?
C11 C12 1.410(4) . ?
